data_7150879
loop_
_publ_author_name
'Duguet, Nicolas'
'Campbell, Craig D.'
'Slawin, Alexandra M. Z.'
'Smith, Andrew D.'

_publ_section_title
;
 N-Heterocyclic carbene catalysed \b-lactam synthesis
;
_journal_issue 6
_journal_name_full 'Organic &amp;  Biomolecular Chemistry'
_journal_page_first 1108
_journal_page_last 1113
_journal_paper_doi 10.1039/b800857b
_journal_volume 6
_journal_year 2008
_chemical_absolute_configuration ad
_chemical_formula_moiety 'C28 H23 N O3 S'
_chemical_formula_sum 'C28 H23 N O3 S'
_chemical_formula_weight 453.53
_chemical_name_systematic
;
?
;
_space_group_IT_number 19
_symmetry_cell_setting orthorhombic
_symmetry_space_group_name_Hall 'P 2ac 2ab'
_symmetry_space_group_name_H-M 'P 21 21 21'
_atom_sites_solution_hydrogens geom
_atom_sites_solution_primary direct
_atom_sites_solution_secondary difmap
_audit_creation_method SHELXL-97
_cell_angle_alpha 90.00
_cell_angle_beta 90.00
_cell_angle_gamma 90.00
_cell_formula_units_Z 4
_cell_length_a 6.6262(18)
_cell_length_b 16.496(5)
_cell_length_c 21.207(5)
_cell_measurement_reflns_used 7429
_cell_measurement_temperature 93(2)
_cell_measurement_theta_max 28.3018
_cell_measurement_theta_min 3.1288
_cell_volume 2318.0(11)
_computing_cell_refinement 'CrystalClear (Rigaku Corp., 2004)'
_computing_data_collection 'CrystalClear (Rigaku Corp., 2004)'
_computing_data_reduction 'CrystalClear (Rigaku Corp., 2004)'
_computing_molecular_graphics 'Bruker SHELXTL'
_computing_publication_material 'Bruker SHELXTL'
_computing_structure_refinement 'SHELXL-97 (Sheldrick, 1997)'
_computing_structure_solution 'SHELXS-97 (Sheldrick, 1990)'
_diffrn_ambient_temperature 93(2)
_diffrn_measured_fraction_theta_full 0.992
_diffrn_measured_fraction_theta_max 0.991
_diffrn_measurement_device_type CCD
_diffrn_measurement_method '\w and \f scans'
_diffrn_radiation_monochromator confocal
_diffrn_radiation_source 'rotating anode'
_diffrn_radiation_type MoK\a
_diffrn_radiation_wavelength 0.71073
_diffrn_reflns_av_R_equivalents 0.0820
_diffrn_reflns_av_sigmaI/netI 0.0752
_diffrn_reflns_limit_h_max 7
_diffrn_reflns_limit_h_min -6
_diffrn_reflns_limit_k_max 19
_diffrn_reflns_limit_k_min -16
_diffrn_reflns_limit_l_max 25
_diffrn_reflns_limit_l_min -22
_diffrn_reflns_number 14524
_diffrn_reflns_theta_full 25.00
_diffrn_reflns_theta_max 25.33
_diffrn_reflns_theta_min 3.13
_exptl_absorpt_coefficient_mu 0.170
_exptl_absorpt_correction_T_max 1.0000
_exptl_absorpt_correction_T_min 0.9268
_exptl_absorpt_correction_type multi-scan
_exptl_absorpt_process_details 'Jacobson, R. (1998) Private communication'
_exptl_crystal_colour Colorless
_exptl_crystal_density_diffrn 1.300
_exptl_crystal_density_method 'not measured'
_exptl_crystal_description Prism
_exptl_crystal_F_000 952
_exptl_crystal_size_max 0.1500
_exptl_crystal_size_mid 0.0800
_exptl_crystal_size_min 0.0800
_refine_diff_density_max 0.637
_refine_diff_density_min -0.448
_refine_diff_density_rms 0.072
_refine_ls_abs_structure_details 'Flack H D (1983), Acta Cryst. A39, 876-881'
_refine_ls_abs_structure_Flack -0.15(13)
_refine_ls_extinction_method none
_refine_ls_goodness_of_fit_ref 1.084
_refine_ls_hydrogen_treatment constr
_refine_ls_matrix_type full
_refine_ls_number_parameters 300
_refine_ls_number_reflns 4181
_refine_ls_number_restraints 0
_refine_ls_restrained_S_all 1.084
_refine_ls_R_factor_all 0.0837
_refine_ls_R_factor_gt 0.0687
_refine_ls_shift/su_max 0.000
_refine_ls_shift/su_mean 0.000
_refine_ls_structure_factor_coef Fsqd
_refine_ls_weighting_details 'calc w=1/[\s^2^(Fo^2^)+(0.0876P)^2^+0.0000P] where P=(Fo^2^+2Fc^2^)/3'
_refine_ls_weighting_scheme calc
_refine_ls_wR_factor_gt 0.1620
_refine_ls_wR_factor_ref 0.1741
_reflns_number_gt 3433
_reflns_number_total 4181
_reflns_threshold_expression >2sigma(I)
_cod_data_source_file b800857b.txt
_cod_data_source_block 5
_cod_depositor_comments
;
The following automatic conversions were performed:
'_symmetry_cell_setting' value 'Orthorhombic' changed to 'orthorhombic'
according to '/home/saulius/struct/CIF-dictionaries/cif_core.dic'
dictionary named 'cif_core.dic' version 2.4.1 from 2010-06-29.

Automatic conversion script
Id: cif_fix_enum 1527 2010-12-29 10:47:43Z saulius 
;
_cod_original_cell_volume 2318.1(11)
_cod_original_sg_symbol_H-M P2(1)2(1)2(1)
_cod_database_code 7150879

loop_
_symmetry_equiv_pos_as_xyz
'x, y, z'
'-x+1/2, -y, z+1/2'
'-x, y+1/2, -z+1/2'
'x+1/2, -y+1/2, -z'

loop_
_atom_site_label
_atom_site_type_symbol
_atom_site_fract_x
_atom_site_fract_y
_atom_site_fract_z
_atom_site_U_iso_or_equiv
_atom_site_adp_type
_atom_site_occupancy
_atom_site_symmetry_multiplicity
_atom_site_calc_flag
_atom_site_refinement_flags
_atom_site_disorder_assembly
_atom_site_disorder_group
S1 S 0.45060(14) 0.46468(6) 0.75215(4) 0.0342(3) Uani 1 1 d . . .
O4 O 0.5566(4) 0.52434(15) 0.78809(10) 0.0381(6) Uani 1 1 d . . .
O2 O 0.7574(4) 0.55800(16) 0.64977(13) 0.0430(7) Uani 1 1 d . . .
O3 O 0.2446(4) 0.44570(15) 0.76542(12) 0.0389(6) Uani 1 1 d . . .
N1 N 0.4470(4) 0.49718(17) 0.67765(13) 0.0303(7) Uani 1 1 d . . .
C2 C 0.5839(6) 0.5397(2) 0.64075(16) 0.0329(8) Uani 1 1 d . . .
C3 C 0.4263(6) 0.5510(2) 0.58807(16) 0.0331(8) Uani 1 1 d . . .
C4 C 0.2821(6) 0.4949(2) 0.62966(16) 0.0301(8) Uani 1 1 d . . .
H4A H 0.1591 0.5246 0.6442 0.036 Uiso 1 1 calc R . .
C5 C 0.5922(5) 0.3753(2) 0.75091(16) 0.0327(8) Uani 1 1 d . . .
C6 C 0.5013(6) 0.3015(2) 0.73364(18) 0.0393(9) Uani 1 1 d . . .
H6A H 0.3624 0.2995 0.7227 0.047 Uiso 1 1 calc R . .
C7 C 0.6163(7) 0.2325(2) 0.73287(18) 0.0400(9) Uani 1 1 d . . .
H7A H 0.5551 0.1828 0.7210 0.048 Uiso 1 1 calc R . .
C8 C 0.8172(6) 0.2329(2) 0.74873(18) 0.0385(9) Uani 1 1 d . . .
C9 C 0.9070(6) 0.3063(2) 0.76634(18) 0.0404(9) Uani 1 1 d . . .
H9A H 1.0456 0.3075 0.7777 0.048 Uiso 1 1 calc R . .
C10 C 0.7949(6) 0.3772(2) 0.76728(17) 0.0369(9) Uani 1 1 d . . .
H10A H 0.8565 0.4270 0.7791 0.044 Uiso 1 1 calc R . .
C11 C 0.9459(6) 0.1572(2) 0.7475(2) 0.0462(10) Uani 1 1 d . . .
H11A H 1.0570 0.1645 0.7175 0.069 Uiso 1 1 calc R . .
H11B H 0.8632 0.1109 0.7344 0.069 Uiso 1 1 calc R . .
H11C H 1.0009 0.1471 0.7897 0.069 Uiso 1 1 calc R . .
C12 C 0.3556(6) 0.6401(2) 0.58582(17) 0.0346(9) Uani 1 1 d . . .
C13 C 0.4941(6) 0.7026(2) 0.59393(17) 0.0409(10) Uani 1 1 d . . .
H13A H 0.6315 0.6907 0.6027 0.049 Uiso 1 1 calc R . .
C14 C 0.4295(8) 0.7832(2) 0.58906(19) 0.0504(11) Uani 1 1 d . . .
H14A H 0.5242 0.8259 0.5943 0.060 Uiso 1 1 calc R . .
C15 C 0.2316(8) 0.8014(3) 0.57678(18) 0.0495(12) Uani 1 1 d . . .
H15A H 0.1896 0.8563 0.5741 0.059 Uiso 1 1 calc R . .
C16 C 0.0932(8) 0.7400(3) 0.56826(19) 0.0471(11) Uani 1 1 d . . .
H16A H -0.0432 0.7527 0.5586 0.056 Uiso 1 1 calc R . .
C17 C 0.1529(7) 0.6591(3) 0.57370(18) 0.0411(10) Uani 1 1 d . . .
H17A H 0.0562 0.6169 0.5692 0.049 Uiso 1 1 calc R . .
C18 C 0.4846(6) 0.5220(2) 0.52239(16) 0.0346(9) Uani 1 1 d . . .
C19 C 0.6820(6) 0.5020(2) 0.50735(18) 0.0384(9) Uani 1 1 d . . .
H19A H 0.7847 0.5063 0.5384 0.046 Uiso 1 1 calc R . .
C20 C 0.7303(7) 0.4755(2) 0.44670(18) 0.0428(10) Uani 1 1 d . . .
H20A H 0.8656 0.4611 0.4369 0.051 Uiso 1 1 calc R . .
C21 C 0.5843(7) 0.4700(2) 0.40118(19) 0.0425(9) Uani 1 1 d . . .
H21A H 0.6187 0.4528 0.3598 0.051 Uiso 1 1 calc R . .
C22 C 0.3874(7) 0.4895(3) 0.41551(19) 0.0494(11) Uani 1 1 d . . .
H22A H 0.2857 0.4852 0.3841 0.059 Uiso 1 1 calc R . .
C23 C 0.3373(6) 0.5155(2) 0.47590(18) 0.0419(10) Uani 1 1 d . . .
H23A H 0.2013 0.5290 0.4855 0.050 Uiso 1 1 calc R . .
C24 C 0.2334(6) 0.4106(2) 0.60754(16) 0.0306(8) Uani 1 1 d . . .
C25 C 0.3796(6) 0.3560(2) 0.58643(17) 0.0386(9) Uani 1 1 d . . .
H25A H 0.5164 0.3729 0.5838 0.046 Uiso 1 1 calc R . .
C26 C 0.3288(7) 0.2779(3) 0.56933(19) 0.0454(11) Uani 1 1 d . . .
H26A H 0.4301 0.2414 0.5552 0.055 Uiso 1 1 calc R . .
C27 C 0.1269(8) 0.2524(2) 0.57295(19) 0.0470(11) Uani 1 1 d . . .
H27A H 0.0910 0.1987 0.5613 0.056 Uiso 1 1 calc R . .
C28 C -0.0174(7) 0.3054(3) 0.5934(2) 0.0468(10) Uani 1 1 d . . .
H28A H -0.1544 0.2886 0.5953 0.056 Uiso 1 1 calc R . .
C29 C 0.0344(6) 0.3834(2) 0.61117(17) 0.0363(9) Uani 1 1 d . . .
H29A H -0.0674 0.4191 0.6261 0.044 Uiso 1 1 calc R . .

loop_
_atom_site_aniso_label
_atom_site_aniso_U_11
_atom_site_aniso_U_22
_atom_site_aniso_U_33
_atom_site_aniso_U_23
_atom_site_aniso_U_13
_atom_site_aniso_U_12
S1 0.0344(5) 0.0386(5) 0.0297(5) 0.0004(4) -0.0009(4) 0.0020(4)
O4 0.0415(15) 0.0399(15) 0.0329(14) -0.0056(10) -0.0128(11) 0.0032(13)
O2 0.0279(15) 0.0571(17) 0.0439(15) -0.0007(12) -0.0033(12) -0.0066(13)
O3 0.0315(14) 0.0480(16) 0.0373(14) 0.0005(11) 0.0063(12) 0.0033(12)
N1 0.0261(15) 0.0367(16) 0.0282(15) 0.0071(12) -0.0029(12) -0.0031(14)
C2 0.031(2) 0.0328(19) 0.034(2) -0.0026(15) -0.0008(15) 0.0034(17)
C3 0.030(2) 0.037(2) 0.033(2) 0.0007(15) -0.0011(16) -0.0060(16)
C4 0.0296(19) 0.0325(19) 0.0280(18) 0.0030(14) -0.0005(15) -0.0001(16)
C5 0.0289(18) 0.035(2) 0.034(2) 0.0004(15) 0.0009(17) 0.0054(15)
C6 0.039(2) 0.036(2) 0.043(2) 0.0014(17) -0.0014(18) -0.0012(18)
C7 0.047(3) 0.036(2) 0.038(2) 0.0005(17) 0.0013(19) -0.0045(18)
C8 0.043(2) 0.037(2) 0.035(2) 0.0041(17) 0.0027(19) 0.0042(17)
C9 0.035(2) 0.045(2) 0.041(2) 0.0013(17) 0.0020(18) 0.0066(19)
C10 0.032(2) 0.046(2) 0.033(2) 0.0019(16) 0.0018(16) -0.0048(18)
C11 0.048(2) 0.038(2) 0.052(3) 0.0047(17) 0.012(2) 0.0074(19)
C12 0.042(2) 0.033(2) 0.030(2) 0.0008(16) 0.0059(17) 0.0008(17)
C13 0.044(3) 0.046(2) 0.033(2) -0.0018(17) 0.0018(17) -0.0067(19)
C14 0.071(3) 0.036(2) 0.044(2) 0.0025(17) 0.014(2) -0.004(2)
C15 0.074(3) 0.037(2) 0.038(2) 0.0016(17) 0.012(2) 0.006(2)
C16 0.050(3) 0.049(2) 0.042(2) 0.0071(18) 0.004(2) 0.013(2)
C17 0.046(3) 0.041(2) 0.037(2) 0.0018(17) -0.0038(18) 0.0026(19)
C18 0.038(2) 0.033(2) 0.0326(19) 0.0006(15) 0.0049(16) -0.0021(17)
C19 0.042(2) 0.037(2) 0.036(2) -0.0004(16) 0.0023(17) -0.0024(19)
C20 0.044(2) 0.048(2) 0.037(2) -0.0051(18) 0.0119(18) -0.004(2)
C21 0.055(3) 0.035(2) 0.038(2) -0.0010(16) 0.0120(19) 0.002(2)
C22 0.060(3) 0.056(3) 0.033(2) -0.0004(18) -0.005(2) -0.001(2)
C23 0.037(2) 0.055(3) 0.034(2) -0.0005(18) -0.0025(17) 0.0002(19)
C24 0.032(2) 0.0309(19) 0.0289(19) -0.0011(14) -0.0022(16) -0.0015(16)
C25 0.037(2) 0.042(2) 0.037(2) -0.0003(17) 0.0006(17) 0.0022(18)
C26 0.055(3) 0.039(2) 0.043(2) -0.0014(18) 0.005(2) 0.002(2)
C27 0.064(3) 0.033(2) 0.044(2) -0.0015(17) -0.005(2) -0.006(2)
C28 0.037(2) 0.048(2) 0.055(3) 0.001(2) -0.0028(19) -0.008(2)
C29 0.036(2) 0.039(2) 0.034(2) -0.0006(15) -0.0090(17) -0.0010(18)

loop_
_atom_type_symbol
_atom_type_description
_atom_type_scat_dispersion_real
_atom_type_scat_dispersion_imag
_atom_type_scat_source
C C 0.0033 0.0016 'International Tables Vol C Tables 4.2.6.8 and 6.1.1.4'
H H 0.0000 0.0000 'International Tables Vol C Tables 4.2.6.8 and 6.1.1.4'
N N 0.0061 0.0033 'International Tables Vol C Tables 4.2.6.8 and 6.1.1.4'
O O 0.0106 0.0060 'International Tables Vol C Tables 4.2.6.8 and 6.1.1.4'
S S 0.1246 0.1234 'International Tables Vol C Tables 4.2.6.8 and 6.1.1.4'

loop_
_geom_angle_atom_site_label_1
_geom_angle_atom_site_label_2
_geom_angle_atom_site_label_3
_geom_angle
_geom_angle_site_symmetry_1
_geom_angle_site_symmetry_3
_geom_angle_publ_flag
O3 S1 O4 121.03(17) . . ?
O3 S1 N1 104.08(15) . . ?
O4 S1 N1 106.90(15) . . ?
O3 S1 C5 109.33(16) . . ?
O4 S1 C5 108.97(16) . . ?
N1 S1 C5 105.34(15) . . ?
C2 N1 C4 96.1(2) . . ?
C2 N1 S1 133.4(2) . . ?
C4 N1 S1 130.4(2) . . ?
O2 C2 N1 131.4(3) . . ?
O2 C2 C3 137.1(3) . . ?
N1 C2 C3 91.5(3) . . ?
C18 C3 C2 117.0(3) . . ?
C18 C3 C12 110.4(3) . . ?
C2 C3 C12 110.1(3) . . ?
C18 C3 C4 118.4(3) . . ?
C2 C3 C4 86.3(2) . . ?
C12 C3 C4 112.8(3) . . ?
N1 C4 C24 113.1(3) . . ?
N1 C4 C3 85.7(2) . . ?
C24 C4 C3 119.5(3) . . ?
N1 C4 H4A 112.0 . . ?
C24 C4 H4A 112.0 . . ?
C3 C4 H4A 112.0 . . ?
C10 C5 C6 120.0(3) . . ?
C10 C5 S1 119.7(3) . . ?
C6 C5 S1 120.3(3) . . ?
C7 C6 C5 118.9(3) . . ?
C7 C6 H6A 120.6 . . ?
C5 C6 H6A 120.6 . . ?
C6 C7 C8 122.2(4) . . ?
C6 C7 H7A 118.9 . . ?
C8 C7 H7A 118.9 . . ?
C7 C8 C9 118.8(3) . . ?
C7 C8 C11 122.6(4) . . ?
C9 C8 C11 118.7(3) . . ?
C10 C9 C8 120.4(3) . . ?
C10 C9 H9A 119.8 . . ?
C8 C9 H9A 119.8 . . ?
C9 C10 C5 119.7(4) . . ?
C9 C10 H10A 120.2 . . ?
C5 C10 H10A 120.2 . . ?
C8 C11 H11A 109.5 . . ?
C8 C11 H11B 109.5 . . ?
H11A C11 H11B 109.5 . . ?
C8 C11 H11C 109.5 . . ?
H11A C11 H11C 109.5 . . ?
H11B C11 H11C 109.5 . . ?
C13 C12 C17 119.2(4) . . ?
C13 C12 C3 120.1(4) . . ?
C17 C12 C3 120.6(3) . . ?
C12 C13 C14 119.6(4) . . ?
C12 C13 H13A 120.2 . . ?
C14 C13 H13A 120.2 . . ?
C15 C14 C13 120.9(4) . . ?
C15 C14 H14A 119.5 . . ?
C13 C14 H14A 119.5 . . ?
C14 C15 C16 120.1(4) . . ?
C14 C15 H15A 120.0 . . ?
C16 C15 H15A 120.0 . . ?
C15 C16 C17 120.2(4) . . ?
C15 C16 H16A 119.9 . . ?
C17 C16 H16A 119.9 . . ?
C16 C17 C12 120.0(4) . . ?
C16 C17 H17A 120.0 . . ?
C12 C17 H17A 120.0 . . ?
C19 C18 C23 118.7(3) . . ?
C19 C18 C3 121.6(3) . . ?
C23 C18 C3 119.6(3) . . ?
C18 C19 C20 120.2(4) . . ?
C18 C19 H19A 119.9 . . ?
C20 C19 H19A 119.9 . . ?
C21 C20 C19 120.5(4) . . ?
C21 C20 H20A 119.7 . . ?
C19 C20 H20A 119.7 . . ?
C20 C21 C22 119.9(4) . . ?
C20 C21 H21A 120.1 . . ?
C22 C21 H21A 120.1 . . ?
C21 C22 C23 120.1(4) . . ?
C21 C22 H22A 120.0 . . ?
C23 C22 H22A 120.0 . . ?
C22 C23 C18 120.6(4) . . ?
C22 C23 H23A 119.7 . . ?
C18 C23 H23A 119.7 . . ?
C29 C24 C25 117.8(3) . . ?
C29 C24 C4 118.9(3) . . ?
C25 C24 C4 123.2(3) . . ?
C26 C25 C24 121.1(4) . . ?
C26 C25 H25A 119.4 . . ?
C24 C25 H25A 119.4 . . ?
C25 C26 C27 119.8(4) . . ?
C25 C26 H26A 120.1 . . ?
C27 C26 H26A 120.1 . . ?
C28 C27 C26 119.5(4) . . ?
C28 C27 H27A 120.3 . . ?
C26 C27 H27A 120.3 . . ?
C27 C28 C29 120.5(4) . . ?
C27 C28 H28A 119.7 . . ?
C29 C28 H28A 119.7 . . ?
C28 C29 C24 121.2(4) . . ?
C28 C29 H29A 119.4 . . ?
C24 C29 H29A 119.4 . . ?

loop_
_geom_bond_atom_site_label_1
_geom_bond_atom_site_label_2
_geom_bond_distance
_geom_bond_site_symmetry_2
_geom_bond_publ_flag
S1 O3 1.428(3) . ?
S1 O4 1.429(3) . ?
S1 N1 1.669(3) . ?
S1 C5 1.748(4) . ?
O2 C2 1.203(4) . ?
N1 C2 1.388(5) . ?
N1 C4 1.493(4) . ?
C2 C3 1.541(5) . ?
C3 C18 1.523(5) . ?
C3 C12 1.543(5) . ?
C3 C4 1.596(5) . ?
C4 C24 1.503(5) . ?
C4 H4A 1.0000 . ?
C5 C10 1.387(5) . ?
C5 C6 1.406(5) . ?
C6 C7 1.369(5) . ?
C6 H6A 0.9500 . ?
C7 C8 1.373(6) . ?
C7 H7A 0.9500 . ?
C8 C9 1.399(5) . ?
C8 C11 1.513(5) . ?
C9 C10 1.386(5) . ?
C9 H9A 0.9500 . ?
C10 H10A 0.9500 . ?
C11 H11A 0.9800 . ?
C11 H11B 0.9800 . ?
C11 H11C 0.9800 . ?
C12 C13 1.392(5) . ?
C12 C17 1.403(6) . ?
C13 C14 1.401(6) . ?
C13 H13A 0.9500 . ?
C14 C15 1.370(7) . ?
C14 H14A 0.9500 . ?
C15 C16 1.378(6) . ?
C15 H15A 0.9500 . ?
C16 C17 1.396(6) . ?
C16 H16A 0.9500 . ?
C17 H17A 0.9500 . ?
C18 C19 1.386(5) . ?
C18 C23 1.391(5) . ?
C19 C20 1.396(5) . ?
C19 H19A 0.9500 . ?
C20 C21 1.370(6) . ?
C20 H20A 0.9500 . ?
C21 C22 1.378(7) . ?
C21 H21A 0.9500 . ?
C22 C23 1.391(6) . ?
C22 H22A 0.9500 . ?
C23 H23A 0.9500 . ?
C24 C29 1.394(5) . ?
C24 C25 1.397(5) . ?
C25 C26 1.381(6) . ?
C25 H25A 0.9500 . ?
C26 C27 1.404(6) . ?
C26 H26A 0.9500 . ?
C27 C28 1.366(6) . ?
C27 H27A 0.9500 . ?
C28 C29 1.385(5) . ?
C28 H28A 0.9500 . ?
C29 H29A 0.9500 . ?

loop_
_geom_torsion_atom_site_label_1
_geom_torsion_atom_site_label_2
_geom_torsion_atom_site_label_3
_geom_torsion_atom_site_label_4
_geom_torsion
_geom_torsion_site_symmetry_1
_geom_torsion_site_symmetry_2
_geom_torsion_site_symmetry_3
_geom_torsion_site_symmetry_4
_geom_torsion_publ_flag
O3 S1 N1 C2 164.4(3) . . . . ?
O4 S1 N1 C2 35.2(4) . . . . ?
C5 S1 N1 C2 -80.6(4) . . . . ?
O3 S1 N1 C4 -10.0(3) . . . . ?
O4 S1 N1 C4 -139.2(3) . . . . ?
C5 S1 N1 C4 105.0(3) . . . . ?
C4 N1 C2 O2 -174.5(4) . . . . ?
S1 N1 C2 O2 9.8(6) . . . . ?
C4 N1 C2 C3 5.2(3) . . . . ?
S1 N1 C2 C3 -170.5(3) . . . . ?
O2 C2 C3 C18 54.7(6) . . . . ?
N1 C2 C3 C18 -124.9(3) . . . . ?
O2 C2 C3 C12 -72.3(5) . . . . ?
N1 C2 C3 C12 108.1(3) . . . . ?
O2 C2 C3 C4 174.8(5) . . . . ?
N1 C2 C3 C4 -4.8(3) . . . . ?
C2 N1 C4 C24 115.3(3) . . . . ?
S1 N1 C4 C24 -68.8(4) . . . . ?
C2 N1 C4 C3 -5.0(3) . . . . ?
S1 N1 C4 C3 170.9(3) . . . . ?
C18 C3 C4 N1 123.3(3) . . . . ?
C2 C3 C4 N1 4.5(2) . . . . ?
C12 C3 C4 N1 -105.7(3) . . . . ?
C18 C3 C4 C24 9.1(5) . . . . ?
C2 C3 C4 C24 -109.7(3) . . . . ?
C12 C3 C4 C24 140.1(3) . . . . ?
O3 S1 C5 C10 -151.0(3) . . . . ?
O4 S1 C5 C10 -16.7(3) . . . . ?
N1 S1 C5 C10 97.7(3) . . . . ?
O3 S1 C5 C6 28.8(4) . . . . ?
O4 S1 C5 C6 163.1(3) . . . . ?
N1 S1 C5 C6 -82.6(3) . . . . ?
C10 C5 C6 C7 -0.5(6) . . . . ?
S1 C5 C6 C7 179.7(3) . . . . ?
C5 C6 C7 C8 0.4(6) . . . . ?
C6 C7 C8 C9 0.1(6) . . . . ?
C6 C7 C8 C11 -179.5(4) . . . . ?
C7 C8 C9 C10 -0.4(6) . . . . ?
C11 C8 C9 C10 179.1(3) . . . . ?
C8 C9 C10 C5 0.3(6) . . . . ?
C6 C5 C10 C9 0.2(6) . . . . ?
S1 C5 C10 C9 179.9(3) . . . . ?
C18 C3 C12 C13 -90.3(4) . . . . ?
C2 C3 C12 C13 40.3(4) . . . . ?
C4 C3 C12 C13 134.8(3) . . . . ?
C18 C3 C12 C17 87.7(4) . . . . ?
C2 C3 C12 C17 -141.6(4) . . . . ?
C4 C3 C12 C17 -47.1(5) . . . . ?
C17 C12 C13 C14 -0.8(6) . . . . ?
C3 C12 C13 C14 177.2(3) . . . . ?
C12 C13 C14 C15 0.4(6) . . . . ?
C13 C14 C15 C16 -0.8(6) . . . . ?
C14 C15 C16 C17 1.7(6) . . . . ?
C15 C16 C17 C12 -2.1(6) . . . . ?
C13 C12 C17 C16 1.7(6) . . . . ?
C3 C12 C17 C16 -176.4(3) . . . . ?
C2 C3 C18 C19 -12.9(5) . . . . ?
C12 C3 C18 C19 113.9(4) . . . . ?
C4 C3 C18 C19 -114.0(4) . . . . ?
C2 C3 C18 C23 167.4(3) . . . . ?
C12 C3 C18 C23 -65.8(4) . . . . ?
C4 C3 C18 C23 66.3(5) . . . . ?
C23 C18 C19 C20 -0.4(6) . . . . ?
C3 C18 C19 C20 179.9(3) . . . . ?
C18 C19 C20 C21 0.9(6) . . . . ?
C19 C20 C21 C22 -1.1(6) . . . . ?
C20 C21 C22 C23 0.7(7) . . . . ?
C21 C22 C23 C18 -0.1(6) . . . . ?
C19 C18 C23 C22 0.0(6) . . . . ?
C3 C18 C23 C22 179.7(4) . . . . ?
N1 C4 C24 C29 125.9(3) . . . . ?
C3 C4 C24 C29 -135.7(4) . . . . ?
N1 C4 C24 C25 -50.6(4) . . . . ?
C3 C4 C24 C25 47.9(5) . . . . ?
C29 C24 C25 C26 0.4(5) . . . . ?
C4 C24 C25 C26 176.9(3) . . . . ?
C24 C25 C26 C27 0.1(6) . . . . ?
C25 C26 C27 C28 0.1(6) . . . . ?
C26 C27 C28 C29 -0.8(6) . . . . ?
C27 C28 C29 C24 1.4(6) . . . . ?
C25 C24 C29 C28 -1.2(5) . . . . ?
C4 C24 C29 C28 -177.8(3) . . . . ?

loop_
_cod_related_entry_id
_cod_related_entry_database
_cod_related_entry_code
1 ChemSpider 21195112
